data_1545626
loop_
_publ_author_name
'Matthias Weil'
'Erich Zobetz'
'Franz Werner'
'Frank Kubel'

_publ_section_title
;
 New alkaline earth aluminium fluorides with the formula (M1, M2)AlF5 (M1,
 M2 = Ca, Sr, Ba)
;
_journal_name_full 'Solid State Sciences'
_journal_page_first 441
_journal_page_last 453
_journal_paper_doi 10.1016/S1293-2558(01)01165-7
_journal_volume 3
_journal_year 2001
_chemical_formula_moiety 'Al3 F15, Al F5, 2.7(Sr), 1.3(Ca)'
_chemical_formula_sum 'Al Ca0.33 F5 Sr0.67'
_chemical_formula_weight 194.11
_space_group_IT_number 88
_symmetry_cell_setting tetragonal
_symmetry_Int_Tables_number 88
_symmetry_space_group_name_Hall '-I 4ad'
_symmetry_space_group_name_H-M 'I 41/a :2'
_cell_angle_alpha 90.
_cell_angle_beta 90.
_cell_angle_gamma 90.
_cell_formula_units_Z 64
_cell_length_a 19.7345(3)
_cell_length_b 19.7345(3)
_cell_length_c 14.1982(2)
_cell_volume 5529.50(14)
_diffrn_ambient_temperature 295
_diffrn_radiation_probe x-ray
_diffrn_radiation_type MoK\a
_diffrn_radiation_wavelength 0.71073
_exptl_absorpt_coefficient_mu 11.35
_exptl_crystal_density_diffrn 3.731
_exptl_crystal_F_000 5770
_refine_ls_goodness_of_fit_ref 1.070
_refine_ls_number_parameters 259
_refine_ls_number_reflns 2150
_refine_ls_R_factor_gt 0.039
_refine_ls_wR_factor_ref 0.099
_cod_data_source_file Solid-State-Sciences-2001-3-441-453-2.cif
_cod_data_source_block 2
_cod_original_sg_symbol_H-M 'I 41/a'
_cod_database_code 1545626

loop_
_symmetry_equiv_pos_site_id
_symmetry_equiv_pos_as_xyz
1 x,y,z
2 3/4-y,1/4+x,1/4+z
3 1/2-x,-y,1/2+z
4 3/4+y,3/4-x,3/4+z
5 -x,-y,-z
6 1/4+y,3/4-x,3/4-z
7 1/2+x,y,1/2-z
8 1/4-y,1/4+x,1/4-z
9 1/2+x,1/2+y,1/2+z
10 1/4-y,3/4+x,3/4+z
11 -x,1/2-y,z
12 1/4+y,1/4-x,1/4+z
13 1/2-x,1/2-y,1/2-z
14 3/4+y,1/4-x,1/4-z
15 x,1/2+y,-z
16 3/4-y,3/4+x,3/4-z

loop_
_atom_site_label
_atom_site_type_symbol
_atom_site_thermal_displace_type
_atom_site_fract_x
_atom_site_fract_y
_atom_site_fract_z
_atom_site_occupancy
_atom_site_U_iso_or_equiv
_atom_site_calc_flag
_atom_site_refinement_flags
_atom_site_disorder_assembly
_atom_site_disorder_group
Al1 Al Uiso 0.07685(6) 0.00882(6) 0.37456(15) 1.000 0.0088(3) . . . .
Al2 Al Uiso 0.25214(6) 0.00199(6) 0.12415(16) 1.000 0.0066(2) . . . .
Al3 Al Uiso 0.25682(6) 0.17677(6) 0.12463(15) 1.000 0.0081(3) . . . .
F1 F Uiso 0.01213(12) 0.00335(14) 0.6214(3) 1.000 0.0198(6) . . . .
F2 F Uiso 0.01506(12) 0.00994(14) 0.1262(3) 1.000 0.0207(6) . . . .
F7 F Uiso 0.07342(19) 0.07602(18) 0.2865(2) 1.000 0.0174(8) . . . .
F8 F Uiso 0.07551(18) 0.07673(17) 0.4606(2) 1.000 0.0169(8) . . . .
F9 F Uiso 0.15959(12) 0.01981(12) 0.6256(3) 1.000 0.0150(5) . . . .
F10 F Uiso 0.16317(12) 0.02341(12) 0.1289(3) 1.000 0.0145(5) . . . .
F11 F Uiso 0.16740(12) 0.02679(12) 0.3717(3) 1.000 0.0177(6) . . . .
F12 F Uiso 0.19309(16) 0.15877(17) 0.2122(2) 1.000 0.0140(9) . . . .
F13 F Uiso 0.19281(18) 0.15753(18) 0.0391(2) 1.000 0.0181(10) . . . .
F14 F Uiso 0.19182(18) 0.16131(18) 0.5392(2) 1.000 0.0175(10) . . . .
F15 F Uiso 0.25115(14) 0.00404(14) 0.0030(3) 1.000 0.0226(6) . . . .
F16 F Uiso 0.28099(13) 0.08742(12) 0.1293(3) 1.000 0.0182(6) . . . .
F17 F Uiso 0.32324(18) 0.18373(19) 0.0376(2) 1.000 0.0200(8) . . . .
F18 F Uiso 0.32303(18) 0.1863(2) 0.2103(2) 1.000 0.0221(9) . . . .
F19 F Uiso 0.40530(17) 0.55494(17) 0.0381(2) 1.000 0.0144(9) . . . .
Al4 Al Uiso 0.00000 0.25000 0.27013(12) 1.000 0.0092(3) . . . .
Al5 Al Uiso 0.00000 0.25000 0.48067(12) 1.000 0.0089(3) . . . .
F3 F Uiso 0.03540(15) 0.33195(14) 0.2695(2) 1.000 0.0189(7) . . . .
F4 F Uiso 0.05432(12) 0.22615(12) 0.3755(2) 1.000 0.0136(5) . . . .
F5 F Uiso 0.06729(14) 0.22510(14) 0.55621(19) 1.000 0.0162(6) . . . .
F6 F Uiso 0.06652(14) 0.22441(14) 0.1937(2) 1.000 0.0166(6) . . . .
F20 F Uiso 0.46541(15) 0.16780(14) 0.0178(2) 1.000 0.0163(6) . . . .
Sr1 Sr Uiso 0.08003(2) 0.11356(2) 0.62886(5) 0.781(5) 0.0102(2) . . . .
Sr2 Sr Uiso 0.08173(2) 0.11532(2) 0.11984(5) 0.686(5) 0.0097(2) . . . .
Sr3 Sr Uiso 0.16188(2) 0.15885(2) 0.37488(5) 0.754(5) 0.0117(2) . . . .
Sr4 Sr Uiso 0.41079(3) 0.08992(3) 0.12397(6) 0.479(4) 0.0106(2) . . . .
Ca4 Ca Uiso 0.41079(3) 0.08992(3) 0.12397(6) 0.521(4) 0.0106(2) . . . .
Ca1 Ca Uiso 0.08003(2) 0.11356(2) 0.62886(5) 0.219(5) 0.0102(2) . . . .
Ca2 Ca Uiso 0.08173(2) 0.11532(2) 0.11984(5) 0.314(5) 0.0097(2) . . . .
Ca3 Ca Uiso 0.16188(2) 0.15885(2) 0.37488(5) 0.246(5) 0.0117(2) . . . .

loop_
_geom_angle_atom_site_label_1
_geom_angle_atom_site_label_2
_geom_angle_atom_site_label_3
_geom_angle
_geom_angle_site_symmetry_1
_geom_angle_site_symmetry_2
_geom_angle_site_symmetry_3
_geom_angle_publ_flag
F7 Al1 F8 85.64(15) . . . yes
F7 Al1 F11 83.09(17) . . . yes
F1 Al1 F7 94.81(18) 5_556 . . yes
F7 Al1 F14 94.42(17) . . 10_544 yes
F7 Al1 F19 170.76(18) . . 13_555 yes
F8 Al1 F11 83.43(17) . . . yes
F1 Al1 F8 93.66(17) 5_556 . . yes
F8 Al1 F14 173.41(18) . . 10_544 yes
F8 Al1 F19 93.17(17) . . 13_555 yes
F1 Al1 F11 176.52(14) 5_556 . . yes
F11 Al1 F14 90.04(17) . . 10_544 yes
F11 Al1 F19 87.68(16) . . 13_555 yes
F1 Al1 F14 92.90(17) 5_556 . 10_544 yes
F1 Al1 F19 94.40(17) 5_556 . 13_555 yes
F14 Al1 F19 85.72(15) 10_544 . 13_555 yes
F10 Al2 F15 91.19(18) . . . yes
F10 Al2 F16 95.03(12) . . . yes
F9 Al2 F10 177.2(2) 3_554 . . yes
F10 Al2 F11 84.70(12) . . 10_544 yes
F10 Al2 F15 89.46(18) . . 12_555 yes
F15 Al2 F16 91.28(18) . . . yes
F9 Al2 F15 91.61(18) 3_554 . . yes
F11 Al2 F15 89.94(19) 10_544 . . yes
F15 Al2 F15 179.21(15) . . 12_555 yes
F9 Al2 F16 85.19(12) 3_554 . . yes
F11 Al2 F16 178.8(2) 10_544 . . yes
F15 Al2 F16 89.11(18) 12_555 . . yes
F9 Al2 F11 95.02(12) 3_554 . 10_544 yes
F9 Al2 F15 87.74(18) 3_554 . 12_555 yes
F11 Al2 F15 89.67(18) 10_544 . 12_555 yes
F12 Al3 F13 86.21(15) . . . yes
F12 Al3 F16 88.11(17) . . . yes
F12 Al3 F17 172.88(18) . . . yes
F12 Al3 F18 93.50(17) . . . yes
F2 Al3 F12 93.90(17) 8_555 . . yes
F13 Al3 F16 90.24(17) . . . yes
F13 Al3 F17 93.67(17) . . . yes
F13 Al3 F18 173.72(19) . . . yes
F2 Al3 F13 94.14(18) 8_555 . . yes
F16 Al3 F17 84.77(17) . . . yes
F16 Al3 F18 83.49(18) . . . yes
F2 Al3 F16 175.30(16) 8_555 . . yes
F17 Al3 F18 85.84(15) . . . yes
F2 Al3 F17 93.21(18) 8_555 . . yes
F2 Al3 F18 92.14(18) 8_555 . . yes
F3 Al4 F4 90.44(13) 11_555 . 11_555 yes
F3 Al4 F6 87.98(13) 11_555 . 11_555 yes
F4 Al4 F6 89.64(12) 11_555 . 11_555 yes
F3 Al4 F4 90.44(13) . . . yes
F3 Al4 F6 87.98(13) . . . yes
F3 Al4 F3 179.42(17) . . 11_555 yes
F3 Al4 F4 90.02(13) . . 11_555 yes
F3 Al4 F6 91.66(13) . . 11_555 yes
F4 Al4 F6 89.64(12) . . . yes
F3 Al4 F4 90.02(13) 11_555 . . yes
F4 Al4 F4 76.09(13) . . 11_555 yes
F4 Al4 F6 165.58(14) . . 11_555 yes
F3 Al4 F6 91.66(13) 11_555 . . yes
F4 Al4 F6 165.58(14) 11_555 . . yes
F6 Al4 F6 104.70(15) . . 11_555 yes
F4 Al5 F20 90.01(13) 11_555 . 13_555 yes
F5 Al5 F20 91.58(13) 11_555 . 13_555 yes
F4 Al5 F5 165.05(14) 11_555 . . yes
F4 Al5 F5 89.09(12) . . . yes
F4 Al5 F20 90.01(13) . . 7_455 yes
F4 Al5 F4 76.20(13) . . 11_555 yes
F4 Al5 F5 165.05(14) . . 11_555 yes
F4 Al5 F20 91.10(13) . . 13_555 yes
F5 Al5 F20 91.58(13) . . 7_455 yes
F4 Al5 F20 91.10(13) 11_555 . 7_455 yes
F5 Al5 F5 105.71(15) . . 11_555 yes
F5 Al5 F20 87.57(13) . . 13_555 yes
F4 Al5 F5 89.09(12) 11_555 . 11_555 yes
F5 Al5 F20 87.57(13) 11_555 . 7_455 yes
F20 Al5 F20 178.59(17) 7_455 . 13_555 yes
Al1 F11 Al2 149.80(16) . . 12_555 yes
Al2 F15 Al2 177.17(19) . . 10_544 yes
Al2 F16 Al3 145.92(17) . . . yes
Al4 F4 Al5 103.86(12) . . . yes

loop_
_geom_bond_atom_site_label_1
_geom_bond_atom_site_label_2
_geom_bond_distance
_geom_bond_site_symmetry_1
_geom_bond_site_symmetry_2
_geom_bond_publ_flag
Al1 F7 1.824(4) . . yes
Al1 F8 1.814(4) . . yes
Al1 F11 1.822(3) . . yes
Al1 F1 1.773(3) . 5_556 yes
Al1 F14 1.809(4) . 10_544 yes
Al1 F19 1.801(4) . 13_555 yes
Al2 F10 1.807(3) . . yes
Al2 F15 1.721(5) . . yes
Al2 F16 1.781(3) . . yes
Al2 F9 1.794(3) . 3_554 yes
Al2 F11 1.765(3) . 10_544 yes
Al2 F15 1.831(5) . 12_555 yes
Al3 F12 1.804(3) . . yes
Al3 F13 1.793(4) . . yes
Al3 F16 1.828(3) . . yes
Al3 F17 1.807(4) . . yes
Al3 F18 1.795(4) . . yes
Al3 F2 1.774(3) . 8_555 yes
Al4 F3 1.762(3) . . yes
Al4 F4 1.900(3) . . yes
Al4 F6 1.777(3) . . yes
Al4 F3 1.762(3) . 11_555 yes
Al4 F4 1.900(3) . 11_555 yes
Al4 F6 1.777(3) . 11_555 yes
Al5 F4 1.898(3) . . yes
Al5 F5 1.776(3) . . yes
Al5 F20 1.760(3) . 7_455 yes
Al5 F4 1.898(3) . 11_555 yes
Al5 F5 1.776(3) . 11_555 yes
Al5 F20 1.760(3) . 13_555 yes

loop_
_geom_torsion_atom_site_label_1
_geom_torsion_atom_site_label_2
_geom_torsion_atom_site_label_3
_geom_torsion_atom_site_label_4
_geom_torsion
_geom_torsion_site_symmetry_1
_geom_torsion_site_symmetry_2
_geom_torsion_site_symmetry_3
_geom_torsion_site_symmetry_4
_geom_torsion_publ_flag
F7 Al1 F11 Al2 -141.0(6) . . . 12_555 no
F8 Al1 F11 Al2 132.7(6) . . . 12_555 no
F14 Al1 F11 Al2 -46.5(6) 10_544 . . 12_555 no
F19 Al1 F11 Al2 39.2(6) 13_555 . . 12_555 no
F10 Al2 F16 Al3 -9.6(5) . . . . no
F15 Al2 F16 Al3 81.7(5) . . . . no
F9 Al2 F16 Al3 173.3(5) 3_554 . . . no
F15 Al2 F16 Al3 -98.9(5) 12_555 . . . no
F10 Al2 F11 Al1 -173.3(6) . . 10_544 10_544 no
F15 Al2 F11 Al1 95.5(5) . . 10_544 10_544 no
F12 Al3 F16 Al2 50.8(5) . . . . no
F13 Al3 F16 Al2 -35.4(5) . . . . no
F17 Al3 F16 Al2 -129.0(5) . . . . no
F18 Al3 F16 Al2 144.6(5) . . . . no
F3 Al4 F4 Al5 89.91(14) . . . . no
F6 Al4 F4 Al5 177.89(13) . . . . no
F3 Al4 F4 Al5 -90.45(14) 11_555 . . . no
F4 Al4 F4 Al5 0.00(10) 11_555 . . . no
F3 Al4 F4 Al5 -90.45(14) . . 11_555 . no
F4 Al4 F4 Al5 0.00(10) . . 11_555 . no
F5 Al5 F4 Al4 -177.29(13) . . . . no
F20 Al5 F4 Al4 91.13(14) 7_455 . . . no
F4 Al5 F4 Al4 -0.02(8) 11_555 . . . no
F20 Al5 F4 Al4 -89.74(14) 13_555 . . . no
F4 Al5 F4 Al4 0.02(8) . . 11_555 . no
